data_4324316
loop_
_publ_author_name
'Maximilian N. Kopylovich'
'Kamran T. Mahmudov'
'M. F\'atima C. Guedes da Silva'
'Pawe\/l J. Figiel'
'Yauhen Yu. Karabach'
'Maxim L. Kuznetsov'
'Konstantin V. Luzyanin'
'Armando J. L. Pombeiro'

_publ_section_title
;
 Ortho-Hydroxyphenylhydrazo-\b-Diketones: Tautomery, Coordination Ability,
 and Catalytic Activity of Their Copper(II) Complexes toward Oxidation of
 Cyclohexane and Benzylic Alcohols
;
_journal_name_full 'Inorganic Chemistry'
_journal_page_first 918
_journal_page_last 931
_journal_paper_doi 10.1021/ic101516k
_journal_volume 50
_journal_year 2011
_chemical_formula_moiety 'C11 H13 Cu N3 O7'
_chemical_formula_sum 'C11 H13 Cu N3 O7'
_chemical_formula_weight 362.78
_chemical_name_systematic
;
 ?
;
_space_group_IT_number 2
_symmetry_cell_setting triclinic
_symmetry_space_group_name_Hall '-P 1'
_symmetry_space_group_name_H-M 'P -1'
_atom_sites_solution_hydrogens geom
_atom_sites_solution_primary direct
_atom_sites_solution_secondary difmap
_audit_creation_method SHELXL-97
_cell_angle_alpha 66.727(7)
_cell_angle_beta 78.783(8)
_cell_angle_gamma 77.091(8)
_cell_formula_units_Z 4
_cell_length_a 7.8105(9)
_cell_length_b 13.8530(13)
_cell_length_c 13.9295(15)
_cell_measurement_reflns_used 1838
_cell_measurement_temperature 150(2)
_cell_measurement_theta_max 23.15
_cell_measurement_theta_min 2.64
_cell_volume 1340.0(3)
_computing_cell_refinement 'Bruker SAINT'
_computing_data_collection 'Bruker APEX2'
_computing_data_reduction 'Bruker SAINT'
_computing_molecular_graphics 'Bruker SHELXTL'
_computing_publication_material 'Bruker SHELXTL'
_computing_structure_refinement 'SHELXL-97 (Sheldrick, 2008)'
_computing_structure_solution 'SHELXS-97 (Sheldrick, 2008)'
_diffrn_ambient_temperature 150(2)
_diffrn_measured_fraction_theta_full 0.998
_diffrn_measured_fraction_theta_max 0.998
_diffrn_measurement_device_type 'CCD area detector'
_diffrn_measurement_method 'phi and omega scans'
_diffrn_radiation_monochromator graphite
_diffrn_radiation_source 'fine-focus sealed tube'
_diffrn_radiation_type MoK\a
_diffrn_radiation_wavelength 0.71073
_diffrn_reflns_av_R_equivalents 0.0750
_diffrn_reflns_av_sigmaI/netI 0.1112
_diffrn_reflns_limit_h_max 9
_diffrn_reflns_limit_h_min -9
_diffrn_reflns_limit_k_max 16
_diffrn_reflns_limit_k_min -16
_diffrn_reflns_limit_l_max 16
_diffrn_reflns_limit_l_min -16
_diffrn_reflns_number 12714
_diffrn_reflns_theta_full 25.35
_diffrn_reflns_theta_max 25.35
_diffrn_reflns_theta_min 2.67
_exptl_absorpt_coefficient_mu 1.672
_exptl_absorpt_correction_T_max 0.8120
_exptl_absorpt_correction_T_min 0.6518
_exptl_absorpt_correction_type multi-scan
_exptl_absorpt_process_details sadabs
_exptl_crystal_colour red
_exptl_crystal_density_diffrn 1.798
_exptl_crystal_description PLATE
_exptl_crystal_F_000 740
_exptl_crystal_size_max 0.28
_exptl_crystal_size_mid 0.26
_exptl_crystal_size_min 0.13
_refine_diff_density_max 1.722
_refine_diff_density_min -0.945
_refine_diff_density_rms 0.166
_refine_ls_extinction_method none
_refine_ls_goodness_of_fit_ref 1.053
_refine_ls_hydrogen_treatment constr
_refine_ls_matrix_type full
_refine_ls_number_parameters 401
_refine_ls_number_reflns 4904
_refine_ls_number_restraints 72
_refine_ls_restrained_S_all 1.088
_refine_ls_R_factor_all 0.1542
_refine_ls_R_factor_gt 0.0797
_refine_ls_shift/su_max 0.000
_refine_ls_shift/su_mean 0.000
_refine_ls_structure_factor_coef Fsqd
_refine_ls_weighting_details 'calc w=1/[\s^2^(Fo^2^)+(0.1193P)^2^+6.4495P] where P=(Fo^2^+2Fc^2^)/3'
_refine_ls_weighting_scheme calc
_refine_ls_wR_factor_gt 0.2036
_refine_ls_wR_factor_ref 0.2519
_reflns_number_gt 2613
_reflns_number_total 4904
_reflns_threshold_expression >2sigma(I)
_cod_data_source_file ic101516k_si_002_10.cif
_cod_data_source_block Compound12
_cod_database_code 4324316

loop_
_symmetry_equiv_pos_as_xyz
'x, y, z'
'-x, -y, -z'

loop_
_atom_site_label
_atom_site_type_symbol
_atom_site_fract_x
_atom_site_fract_y
_atom_site_fract_z
_atom_site_U_iso_or_equiv
_atom_site_adp_type
_atom_site_occupancy
_atom_site_symmetry_multiplicity
_atom_site_calc_flag
_atom_site_refinement_flags
C1 C 0.5118(16) 0.2934(7) 0.2107(8) 0.036(3) Uani 1 1 d .
C2 C 0.4800(19) 0.1898(8) 0.2293(8) 0.048(4) Uani 1 1 d .
C3 C 0.5128(17) 0.1061(10) 0.3225(10) 0.053(3) Uani 1 1 d U
H3 H 0.4996 0.0363 0.3317 0.063 Uiso 1 1 calc R
C4 C 0.565(2) 0.1240(9) 0.4023(10) 0.081(6) Uani 1 1 d .
H4 H 0.5814 0.0682 0.4685 0.097 Uiso 1 1 calc R
C5 C 0.591(2) 0.2262(9) 0.3831(9) 0.062(4) Uani 1 1 d .
C6 C 0.5689(18) 0.3101(8) 0.2913(8) 0.045(3) Uani 1 1 d .
H6 H 0.5911 0.3781 0.2820 0.054 Uiso 1 1 calc R
C11 C 0.1546(18) 0.1436(8) -0.0825(9) 0.049(3) Uani 1 1 d .
H11A H 0.1024 0.2119 -0.1321 0.074 Uiso 1 1 calc R
H11B H 0.0603 0.1043 -0.0379 0.074 Uiso 1 1 calc R
H11C H 0.2319 0.1019 -0.1217 0.074 Uiso 1 1 calc R
C12 C 0.2604(16) 0.1631(7) -0.0153(8) 0.038(3) Uani 1 1 d .
C13 C 0.3257(18) 0.0794(8) 0.0765(8) 0.047(4) Uani 1 1 d .
C14 C 0.316(2) -0.0337(8) 0.1028(9) 0.052(4) Uani 1 1 d .
C15 C 0.370(2) -0.1137(9) 0.2082(11) 0.065(4) Uani 1 1 d U
H15A H 0.2665 -0.1198 0.2617 0.098 Uiso 1 1 calc R
H15B H 0.4614 -0.0897 0.2285 0.098 Uiso 1 1 calc R
H15C H 0.4163 -0.1833 0.2026 0.098 Uiso 1 1 calc R
C21 C 0.0157(16) 0.2860(7) 0.2007(8) 0.034(3) Uani 1 1 d .
C22 C 0.0659(19) 0.2627(7) 0.3026(8) 0.048(4) Uani 1 1 d .
C23 C 0.0734(17) 0.1631(10) 0.3779(11) 0.054(3) Uani 1 1 d U
H23 H 0.1096 0.1494 0.4440 0.065 Uiso 1 1 calc R
C24 C 0.0287(17) 0.0816(10) 0.3590(10) 0.051(3) Uani 1 1 d U
H24 H 0.0372 0.0111 0.4099 0.061 Uiso 1 1 calc R
C25 C -0.0291(16) 0.1074(9) 0.2622(10) 0.045(3) Uani 1 1 d U
C26 C -0.0362(17) 0.2054(8) 0.1836(8) 0.041(3) Uani 1 1 d .
H26 H -0.0757 0.2180 0.1187 0.050 Uiso 1 1 calc R
C31 C 0.339(2) 0.5845(9) 0.3591(9) 0.063(4) Uani 1 1 d .
H31A H 0.4024 0.6279 0.2939 0.095 Uiso 1 1 calc R
H31B H 0.4231 0.5401 0.4093 0.095 Uiso 1 1 calc R
H31C H 0.2524 0.6311 0.3894 0.095 Uiso 1 1 calc R
C32 C 0.2453(17) 0.5151(7) 0.3357(8) 0.038(3) Uani 1 1 d .
C33 C 0.1954(17) 0.4195(8) 0.4173(8) 0.041(3) Uani 1 1 d .
C34 C 0.207(2) 0.3940(9) 0.5290(9) 0.060(4) Uani 1 1 d .
C35 C 0.189(2) 0.2834(11) 0.6055(11) 0.078(4) Uani 1 1 d U
H35A H 0.2419 0.2697 0.6690 0.118 Uiso 1 1 calc R
H35B H 0.2512 0.2318 0.5731 0.118 Uiso 1 1 calc R
H35C H 0.0641 0.2762 0.6243 0.118 Uiso 1 1 calc R
N1 N 0.4206(14) 0.1847(6) 0.1420(7) 0.039(3) Uani 1 1 d .
N2 N 0.3950(15) 0.0919(6) 0.1530(7) 0.047(3) Uani 1 1 d .
N3 N 0.6586(15) 0.2423(9) 0.4655(9) 0.059(3) Uani 1 1 d U
N4 N 0.1131(14) 0.3525(6) 0.3096(6) 0.040(3) Uani 1 1 d .
N5 N 0.1451(15) 0.3409(7) 0.4011(7) 0.048(3) Uani 1 1 d .
N6 N -0.0869(15) 0.0244(9) 0.2423(9) 0.059(3) Uani 1 1 d U
O4 O 0.2672(12) -0.0647(5) 0.0436(6) 0.048(2) Uani 1 1 d .
O5 O 0.6805(14) 0.3327(6) 0.4507(7) 0.066(3) Uani 1 1 d U
O6 O 0.6825(16) 0.1678(8) 0.5505(7) 0.081(3) Uani 1 1 d U
O10 O 0.6992(11) 0.2720(5) -0.0565(5) 0.0378(19) Uani 1 1 d .
O11 O 0.4814(10) 0.3718(5) 0.1172(5) 0.0324(18) Uani 1 1 d .
O12 O 0.2894(10) 0.2587(5) -0.0459(5) 0.0339(18) Uani 1 1 d .
O13 O 0.3788(11) 0.4574(5) -0.0873(5) 0.038(2) Uani 1 1 d .
O20 O -0.1935(11) 0.5545(5) 0.2296(6) 0.044(2) Uani 1 1 d .
O21 O 0.0233(11) 0.3827(5) 0.1273(5) 0.0341(19) Uani 1 1 d .
O22 O 0.2151(10) 0.5451(5) 0.2408(5) 0.0327(18) Uani 1 1 d .
O23 O 0.1129(11) 0.5886(5) 0.0445(5) 0.042(2) Uani 1 1 d .
O24 O 0.2323(12) 0.4579(6) 0.5637(6) 0.051(2) Uani 1 1 d .
O25 O -0.1411(14) 0.0452(6) 0.1587(7) 0.062(3) Uani 1 1 d U
O26 O -0.0872(17) -0.0650(7) 0.3134(8) 0.087(3) Uani 1 1 d U
Cu1 Cu 0.40164(19) 0.31818(8) 0.02675(9) 0.0320(4) Uani 1 1 d .
Cu2 Cu 0.10604(19) 0.47202(8) 0.18104(9) 0.0326(4) Uani 1 1 d .
H10A H 0.7012 0.3211 -0.1173 0.049 Uiso 1 1 d .
H10B H 0.7206 0.2128 -0.0649 0.049 Uiso 1 1 d .
H20A H -0.2129 0.6166 0.1816 0.049 Uiso 1 1 d .
H20B H -0.2012 0.5646 0.2874 0.049 Uiso 1 1 d .
H13A H 0.4324 0.5110 -0.1103 0.049 Uiso 1 1 d .
H13B H 0.3093 0.4683 -0.1326 0.049 Uiso 1 1 d .
H23A H 0.1739 0.6360 0.0370 0.049 Uiso 1 1 d .
H23B H 0.0537 0.6139 -0.0082 0.049 Uiso 1 1 d .

loop_
_atom_site_aniso_label
_atom_site_aniso_U_11
_atom_site_aniso_U_22
_atom_site_aniso_U_33
_atom_site_aniso_U_23
_atom_site_aniso_U_13
_atom_site_aniso_U_12
C1 0.076(9) 0.024(5) 0.020(5) -0.001(4) -0.020(6) -0.031(5)
C2 0.110(11) 0.021(5) 0.024(6) 0.003(4) -0.026(7) -0.035(6)
C3 0.054(3) 0.052(3) 0.053(3) -0.0192(15) -0.0070(11) -0.0097(12)
C4 0.182(18) 0.036(7) 0.036(7) 0.013(5) -0.058(10) -0.052(9)
C5 0.136(13) 0.038(6) 0.028(6) 0.002(5) -0.037(8) -0.048(8)
C6 0.095(10) 0.025(5) 0.030(6) -0.009(5) -0.024(6) -0.028(6)
C11 0.095(10) 0.026(5) 0.032(6) 0.001(5) -0.027(7) -0.024(6)
C12 0.077(9) 0.021(5) 0.024(6) -0.004(4) -0.014(6) -0.026(5)
C13 0.103(11) 0.029(5) 0.025(6) -0.004(4) -0.025(6) -0.037(6)
C14 0.110(11) 0.021(5) 0.033(6) 0.004(5) -0.037(7) -0.029(6)
C15 0.114(9) 0.037(6) 0.059(7) -0.014(5) -0.030(7) -0.032(6)
C21 0.073(8) 0.018(5) 0.021(5) -0.005(4) -0.019(6) -0.017(5)
C22 0.111(11) 0.019(5) 0.024(6) 0.001(4) -0.034(7) -0.027(6)
C23 0.055(3) 0.054(3) 0.054(3) -0.0197(16) -0.0072(11) -0.0096(12)
C24 0.052(3) 0.051(3) 0.051(3) -0.0186(15) -0.0066(11) -0.0092(12)
C25 0.046(3) 0.045(3) 0.045(3) -0.0170(14) -0.0056(11) -0.0080(11)
C26 0.081(9) 0.030(5) 0.025(6) -0.008(4) -0.026(6) -0.018(6)
C31 0.136(13) 0.043(7) 0.030(6) -0.002(5) -0.037(8) -0.049(8)
C32 0.078(9) 0.017(5) 0.026(6) -0.003(4) -0.027(6) -0.011(5)
C33 0.087(10) 0.024(5) 0.020(5) 0.000(4) -0.031(6) -0.019(6)
C34 0.135(13) 0.033(6) 0.025(6) 0.003(5) -0.032(7) -0.045(7)
C35 0.134(10) 0.069(7) 0.046(7) -0.019(6) -0.024(7) -0.037(7)
N1 0.088(8) 0.012(4) 0.031(5) -0.004(4) -0.027(5) -0.022(4)
N2 0.108(9) 0.024(4) 0.021(5) 0.001(4) -0.026(5) -0.036(5)
N3 0.061(3) 0.059(3) 0.059(3) -0.0220(15) -0.0081(11) -0.0105(11)
N4 0.089(8) 0.022(4) 0.020(5) -0.002(4) -0.024(5) -0.024(5)
N5 0.107(9) 0.028(5) 0.021(5) 0.002(4) -0.032(5) -0.034(5)
N6 0.060(3) 0.058(3) 0.060(3) -0.0217(15) -0.0080(11) -0.0109(11)
O4 0.101(7) 0.028(4) 0.030(4) -0.007(3) -0.027(4) -0.032(4)
O5 0.128(7) 0.041(4) 0.048(5) -0.019(4) -0.032(5) -0.032(5)
O6 0.141(8) 0.067(5) 0.041(5) -0.003(4) -0.040(5) -0.036(5)
O10 0.069(6) 0.028(4) 0.024(4) -0.007(3) -0.015(4) -0.021(4)
O11 0.070(5) 0.015(3) 0.016(3) 0.004(3) -0.016(4) -0.024(3)
O12 0.062(5) 0.023(3) 0.023(4) -0.005(3) -0.009(4) -0.023(3)
O13 0.074(6) 0.020(3) 0.029(4) 0.001(3) -0.026(4) -0.023(3)
O20 0.081(6) 0.031(4) 0.029(4) -0.009(3) -0.025(4) -0.012(4)
O21 0.077(6) 0.018(3) 0.014(3) -0.001(3) -0.020(4) -0.018(3)
O22 0.063(5) 0.018(3) 0.021(4) 0.000(3) -0.020(4) -0.015(3)
O23 0.089(6) 0.021(3) 0.025(4) 0.005(3) -0.032(4) -0.028(4)
O24 0.104(7) 0.039(4) 0.025(4) -0.007(3) -0.023(4) -0.038(5)
O25 0.117(7) 0.042(4) 0.044(5) -0.013(4) -0.033(5) -0.029(4)
O26 0.163(8) 0.037(4) 0.072(6) 0.001(4) -0.048(6) -0.045(5)
Cu1 0.0702(11) 0.0155(6) 0.0172(7) 0.0022(5) -0.0204(6) -0.0230(6)
Cu2 0.0721(11) 0.0152(6) 0.0178(7) 0.0020(5) -0.0242(7) -0.0202(6)

loop_
_atom_type_symbol
_atom_type_description
_atom_type_scat_dispersion_real
_atom_type_scat_dispersion_imag
_atom_type_scat_source
C C 0.0033 0.0016 'International Tables Vol C Tables 4.2.6.8 and 6.1.1.4'
H H 0.0000 0.0000 'International Tables Vol C Tables 4.2.6.8 and 6.1.1.4'
N N 0.0061 0.0033 'International Tables Vol C Tables 4.2.6.8 and 6.1.1.4'
O O 0.0106 0.0060 'International Tables Vol C Tables 4.2.6.8 and 6.1.1.4'
Cu Cu 0.3201 1.2651 'International Tables Vol C Tables 4.2.6.8 and 6.1.1.4'

loop_
_geom_angle_atom_site_label_1
_geom_angle_atom_site_label_2
_geom_angle_atom_site_label_3
_geom_angle
O11 C1 C6 122.8(8)
O11 C1 C2 118.6(8)
C6 C1 C2 118.6(9)
C3 C2 N1 126.3(9)
C3 C2 C1 121.1(10)
N1 C2 C1 112.6(8)
C2 C3 C4 119.8(11)
C2 C3 H3 120.1
C4 C3 H3 120.1
C3 C4 C5 118.0(11)
C3 C4 H4 121.0
C5 C4 H4 121.0
C6 C5 C4 124.6(10)
C6 C5 N3 118.0(9)
C4 C5 N3 117.4(10)
C5 C6 C1 117.9(9)
C5 C6 H6 121.0
C1 C6 H6 121.0
C12 C11 H11A 109.5
C12 C11 H11B 109.5
H11A C11 H11B 109.5
C12 C11 H11C 109.5
H11A C11 H11C 109.5
H11B C11 H11C 109.5
O12 C12 C13 122.7(9)
O12 C12 C11 115.4(9)
C13 C12 C11 121.8(8)
N2 C13 C12 126.2(9)
N2 C13 C14 111.0(9)
C12 C13 C14 122.7(8)
O4 C14 C13 122.7(9)
O4 C14 C15 119.3(9)
C13 C14 C15 118.0(9)
C14 C15 H15A 109.5
C14 C15 H15B 109.5
H15A C15 H15B 109.5
C14 C15 H15C 109.5
H15A C15 H15C 109.5
H15B C15 H15C 109.5
O21 C21 C26 123.2(9)
O21 C21 C22 119.0(8)
C26 C21 C22 117.8(8)
C23 C22 N4 126.7(10)
C23 C22 C21 121.4(9)
N4 C22 C21 111.8(8)
C22 C23 C24 120.5(12)
C22 C23 H23 119.7
C24 C23 H23 119.7
C23 C24 C25 117.0(12)
C23 C24 H24 121.5
C25 C24 H24 121.5
C26 C25 C24 124.6(11)
C26 C25 N6 117.0(11)
C24 C25 N6 118.3(11)
C25 C26 C21 118.4(10)
C25 C26 H26 120.8
C21 C26 H26 120.8
C32 C31 H31A 109.5
C32 C31 H31B 109.5
H31A C31 H31B 109.5
C32 C31 H31C 109.5
H31A C31 H31C 109.5
H31B C31 H31C 109.5
O22 C32 C33 123.1(8)
O22 C32 C31 116.2(9)
C33 C32 C31 120.7(9)
N5 C33 C32 125.0(9)
N5 C33 C34 112.3(8)
C32 C33 C34 122.5(8)
O24 C34 C33 123.8(9)
O24 C34 C35 117.6(10)
C33 C34 C35 118.6(9)
C34 C35 H35A 109.5
C34 C35 H35B 109.5
H35A C35 H35B 109.5
C34 C35 H35C 109.5
H35A C35 H35C 109.5
H35B C35 H35C 109.5
N2 N1 C2 115.3(8)
N2 N1 Cu1 132.1(6)
C2 N1 Cu1 112.5(6)
N1 N2 C13 120.1(8)
O5 N3 O6 121.2(11)
O5 N3 C5 118.4(11)
O6 N3 C5 120.3(11)
N5 N4 C22 115.6(8)
N5 N4 Cu2 131.5(6)
C22 N4 Cu2 112.8(6)
N4 N5 C33 121.3(8)
O25 N6 O26 121.4(11)
O25 N6 C25 119.7(11)
O26 N6 C25 118.8(11)
Cu1 O10 H10A 102.4
Cu1 O10 H10B 116.0
H10A O10 H10B 107.7
C1 O11 Cu1 110.8(5)
C12 O12 Cu1 127.7(6)
Cu1 O13 H13A 135.5
Cu1 O13 H13B 117.2
H13A O13 H13B 106.7
Cu2 O20 H20A 106.8
Cu2 O20 H20B 111.8
H20A O20 H20B 106.1
C21 O21 Cu2 110.7(5)
C32 O22 Cu2 127.5(6)
Cu2 O23 H23A 115.8
Cu2 O23 H23B 136.3
H23A O23 H23B 106.5
N1 Cu1 O11 85.5(3)
N1 Cu1 O12 89.7(3)
O11 Cu1 O12 170.6(3)
N1 Cu1 O13 177.9(3)
O11 Cu1 O13 92.8(2)
O12 Cu1 O13 91.8(3)
N1 Cu1 O10 92.2(4)
O11 Cu1 O10 95.1(3)
O12 Cu1 O10 93.2(3)
O13 Cu1 O10 89.3(3)
N4 Cu2 O22 89.5(3)
N4 Cu2 O21 85.7(3)
O22 Cu2 O21 172.1(3)
N4 Cu2 O23 175.8(4)
O22 Cu2 O23 91.8(3)
O21 Cu2 O23 92.6(3)
N4 Cu2 O20 94.6(4)
O22 Cu2 O20 92.5(3)
O21 Cu2 O20 94.1(3)
O23 Cu2 O20 89.4(3)

loop_
_geom_bond_atom_site_label_1
_geom_bond_atom_site_label_2
_geom_bond_distance
C1 O11 1.348(11)
C1 C6 1.399(13)
C1 C2 1.425(12)
C2 C3 1.380(16)
C2 N1 1.415(12)
C3 C4 1.378(17)
C3 H3 0.9500
C4 C5 1.389(15)
C4 H4 0.9500
C5 C6 1.356(14)
C5 N3 1.461(15)
C6 H6 0.9500
C11 C12 1.494(14)
C11 H11A 0.9800
C11 H11B 0.9800
C11 H11C 0.9800
C12 O12 1.280(10)
C12 C13 1.434(14)
C13 N2 1.368(12)
C13 C14 1.478(13)
C14 O4 1.219(12)
C14 C15 1.519(16)
C15 H15A 0.9800
C15 H15B 0.9800
C15 H15C 0.9800
C21 O21 1.331(11)
C21 C26 1.386(12)
C21 C22 1.440(13)
C22 C23 1.360(15)
C22 N4 1.416(11)
C23 C24 1.383(17)
C23 H23 0.9500
C24 C25 1.391(17)
C24 H24 0.9500
C25 C26 1.364(15)
C25 N6 1.461(16)
C26 H26 0.9500
C31 C32 1.488(13)
C31 H31A 0.9800
C31 H31B 0.9800
C31 H31C 0.9800
C32 O22 1.273(11)
C32 C33 1.437(13)
C33 N5 1.345(12)
C33 C34 1.469(14)
C34 O24 1.230(12)
C34 C35 1.499(16)
C35 H35A 0.9800
C35 H35B 0.9800
C35 H35C 0.9800
N1 N2 1.289(10)
N1 Cu1 1.909(8)
N3 O5 1.232(13)
N3 O6 1.239(14)
N4 N5 1.288(11)
N4 Cu2 1.899(8)
N6 O25 1.221(13)
N6 O26 1.243(13)
O10 Cu1 2.455(8)
O10 H10A 0.851
O10 H10B 0.849
O11 Cu1 1.944(6)
O12 Cu1 1.949(6)
O13 Cu1 1.952(6)
O13 H13A 0.854
O13 H13B 0.858
O20 Cu2 2.457(9)
O20 H20A 0.859
O20 H20B 0.859
O21 Cu2 1.947(6)
O22 Cu2 1.942(6)
O23 Cu2 1.950(6)
O23 H23A 0.858
O23 H23B 0.856

loop_
_geom_torsion_atom_site_label_1
_geom_torsion_atom_site_label_2
_geom_torsion_atom_site_label_3
_geom_torsion_atom_site_label_4
_geom_torsion
O11 C1 C2 C3 178.5(12)
C6 C1 C2 C3 -3(2)
O11 C1 C2 N1 0.7(18)
C6 C1 C2 N1 179.1(12)
N1 C2 C3 C4 -177.8(14)
C1 C2 C3 C4 5(2)
C2 C3 C4 C5 -4(2)
C3 C4 C5 C6 1(3)
C3 C4 C5 N3 -175.7(14)
C4 C5 C6 C1 1(3)
N3 C5 C6 C1 177.3(13)
O11 C1 C6 C5 178.5(13)
C2 C1 C6 C5 0(2)
O12 C12 C13 N2 13(2)
C11 C12 C13 N2 -167.4(13)
O12 C12 C13 C14 -170.4(13)
C11 C12 C13 C14 9(2)
N2 C13 C14 O4 -176.2(13)
C12 C13 C14 O4 7(2)
N2 C13 C14 C15 3.8(19)
C12 C13 C14 C15 -173.0(13)
O21 C21 C22 C23 -175.0(12)
C26 C21 C22 C23 4(2)
O21 C21 C22 N4 1.8(18)
C26 C21 C22 N4 -179.1(11)
N4 C22 C23 C24 -177.8(13)
C21 C22 C23 C24 -1(2)
C22 C23 C24 C25 -2(2)
C23 C24 C25 C26 3(2)
C23 C24 C25 N6 -176.5(11)
C24 C25 C26 C21 -1(2)
N6 C25 C26 C21 179.2(11)
O21 C21 C26 C25 176.1(11)
C22 C21 C26 C25 -2.9(19)
O22 C32 C33 N5 14(2)
C31 C32 C33 N5 -165.3(13)
O22 C32 C33 C34 -170.5(13)
C31 C32 C33 C34 10(2)
N5 C33 C34 O24 -172.4(14)
C32 C33 C34 O24 12(2)
N5 C33 C34 C35 9(2)
C32 C33 C34 C35 -167.0(14)
C3 C2 N1 N2 0(2)
C1 C2 N1 N2 177.9(11)
C3 C2 N1 Cu1 -177.6(12)
C1 C2 N1 Cu1 0.0(15)
C2 N1 N2 C13 175.4(12)
Cu1 N1 N2 C13 -7.2(19)
C12 C13 N2 N1 -6(2)
C14 C13 N2 N1 177.1(12)
C6 C5 N3 O5 5(2)
C4 C5 N3 O5 -178.8(14)
C6 C5 N3 O6 -179.6(14)
C4 C5 N3 O6 -3(2)
C23 C22 N4 N5 -9(2)
C21 C22 N4 N5 174.3(11)
C23 C22 N4 Cu2 173.8(12)
C21 C22 N4 Cu2 -2.8(15)
C22 N4 N5 C33 178.4(12)
Cu2 N4 N5 C33 -5(2)
C32 C33 N5 N4 -10(2)
C34 C33 N5 N4 173.8(12)
C26 C25 N6 O25 -1.2(18)
C24 C25 N6 O25 178.8(12)
C26 C25 N6 O26 -177.9(12)
C24 C25 N6 O26 2.1(19)
C6 C1 O11 Cu1 -179.4(10)
C2 C1 O11 Cu1 -1.1(14)
C13 C12 O12 Cu1 -6.8(18)
C11 C12 O12 Cu1 173.8(8)
C26 C21 O21 Cu2 -179.0(10)
C22 C21 O21 Cu2 0.1(14)
C33 C32 O22 Cu2 -2.1(18)
C31 C32 O22 Cu2 177.2(9)
N2 N1 Cu1 O11 -177.9(12)
C2 N1 Cu1 O11 -0.4(9)
N2 N1 Cu1 O12 10.2(12)
C2 N1 Cu1 O12 -172.3(9)
N2 N1 Cu1 O10 -83.0(12)
C2 N1 Cu1 O10 94.5(9)
C1 O11 Cu1 N1 0.8(8)
C1 O11 Cu1 O13 179.5(8)
C1 O11 Cu1 O10 -91.0(7)
C12 O12 Cu1 N1 -2.7(10)
C12 O12 Cu1 O13 178.9(10)
C12 O12 Cu1 O10 89.5(10)
N5 N4 Cu2 O22 12.0(12)
C22 N4 Cu2 O22 -171.4(9)
N5 N4 Cu2 O21 -174.2(12)
C22 N4 Cu2 O21 2.4(9)
N5 N4 Cu2 O20 -80.4(12)
C22 N4 Cu2 O20 96.1(9)
C32 O22 Cu2 N4 -7.8(10)
C32 O22 Cu2 O23 176.2(10)
C32 O22 Cu2 O20 86.7(10)
C21 O21 Cu2 N4 -1.4(8)
C21 O21 Cu2 O23 174.7(8)
C21 O21 Cu2 O20 -95.7(8)
